data_7010469
loop_
_publ_author_name
'Davies, John E.'
'Mays, Martin J.'
'Raithby, Paul R.'
'Sarveswaran, Koshala'
'Solan, Gregory A.'

_publ_section_title
;
 Alkyne--phosphinoalkyne coupling reactions on mixed-metal
 tungsten--cobalt centres; P--C(alkyne) bond cleavage versus
 P--C(alkyne) bond preservation
;
_journal_issue 8
_journal_name_full 'Journal of the Chemical Society, Dalton Transactions'
_journal_page_first 1269
_journal_paper_doi 10.1039/b009396n
_journal_year 2001
_chemical_formula_sum 'C32 H34 Co O4 P W'
_chemical_formula_weight 756.34
_chemical_name_systematic
; 
? 
;
_space_group_IT_number 14
_symmetry_cell_setting monoclinic
_symmetry_space_group_name_Hall '-P 2yn'
_symmetry_space_group_name_H-M 'P 1 21/n 1'
_atom_sites_solution_hydrogens geom
_atom_sites_solution_primary direct
_atom_sites_solution_secondary difmap
_audit_creation_method SHELXL-97
_cell_angle_alpha 90.00
_cell_angle_beta 102.81(4)
_cell_angle_gamma 90.00
_cell_formula_units_Z 4
_cell_length_a 10.990(5)
_cell_length_b 12.809(5)
_cell_length_c 21.080(5)
_cell_measurement_temperature 180(2)
_cell_volume 2893.6(19)
_computing_structure_refinement 'SHELXL-97 (Sheldrick, 1997)'
_computing_structure_solution 'SHELXS-97 (Sheldrick, 1990)'
_diffrn_ambient_temperature 180(2)
_diffrn_measured_fraction_theta_full 0.935
_diffrn_measured_fraction_theta_max 0.935
_diffrn_measurement_device_type RAXIS-IIC
_diffrn_radiation_monochromator graphite
_diffrn_radiation_source 'fine-focus sealed tube'
_diffrn_radiation_type MoK\a
_diffrn_radiation_wavelength 0.71073
_diffrn_reflns_av_R_equivalents 0.0632
_diffrn_reflns_av_sigmaI/netI 0.0817
_diffrn_reflns_limit_h_max 13
_diffrn_reflns_limit_h_min 0
_diffrn_reflns_limit_k_max 15
_diffrn_reflns_limit_k_min -15
_diffrn_reflns_limit_l_max 24
_diffrn_reflns_limit_l_min -25
_diffrn_reflns_number 23089
_diffrn_reflns_theta_full 25.00
_diffrn_reflns_theta_max 25.00
_diffrn_reflns_theta_min 3.53
_exptl_absorpt_coefficient_mu 4.636
_exptl_absorpt_correction_T_max 0.6542
_exptl_absorpt_correction_T_min 0.6061
_exptl_absorpt_correction_type sphere
_exptl_crystal_colour 'v dark'
_exptl_crystal_density_diffrn 1.736
_exptl_crystal_density_method 'not measured'
_exptl_crystal_F_000 1496
_exptl_crystal_size_max 0.12
_exptl_crystal_size_mid 0.10
_exptl_crystal_size_min 0.10
_refine_diff_density_max 0.892
_refine_diff_density_min -1.409
_refine_diff_density_rms 0.217
_refine_ls_extinction_coef 0.00301(18)
_refine_ls_extinction_expression Fc^*^=kFc[1+0.001xFc^2^\l^3^/sin(2\q)]^-1/4^
_refine_ls_extinction_method SHELXL
_refine_ls_goodness_of_fit_ref 0.981
_refine_ls_hydrogen_treatment mixed
_refine_ls_matrix_type full
_refine_ls_number_parameters 359
_refine_ls_number_reflns 4999
_refine_ls_number_restraints 0
_refine_ls_restrained_S_all 0.981
_refine_ls_R_factor_all 0.0583
_refine_ls_R_factor_gt 0.0352
_refine_ls_shift/su_max 0.007
_refine_ls_shift/su_mean 0.000
_refine_ls_structure_factor_coef Fsqd
_refine_ls_weighting_details 'w=1/[\s^2^(Fo^2^)+(0.0300P)^2^+0.0000P] where P=(Fo^2^+2Fc^2^)/3'
_refine_ls_weighting_scheme calc
_refine_ls_wR_factor_gt 0.0663
_refine_ls_wR_factor_ref 0.0709
_reflns_number_gt 3822
_reflns_number_total 4999
_reflns_threshold_expression >2sigma(I)
_cod_data_source_file b009396n.txt
_cod_data_source_block mm9814
_cod_depositor_comments
;
The following automatic conversions were performed:
'_symmetry_cell_setting' value 'Monoclinic' changed to 'monoclinic'
according to '/home/saulius/struct/CIF-dictionaries/cif_core.dic'
dictionary named 'cif_core.dic' version 2.4.1 from 2010-06-29.

Automatic conversion script
Id: cif_fix_enum 1527 2010-12-29 10:47:43Z saulius 

The following automatic conversions were performed:

'_exptl_absorpt_correction_type' tag value 'spherical' was replaced
with 'sphere' value.

Automatic conversion script
Id: cif_fix_values 1646 2011-03-28 12:23:43Z adriana 

The following automatic conversions were performed:

'_refine_ls_weighting_scheme' value 'calc
w=1/[\s^2^(Fo^2^)+(0.0300P)^2^+0.0000P] where P=(Fo^2^+2Fc^2^)/3' was
changed to 'calc'. New tag '_refine_ls_weighting_details' was
created. The value of the new tag was set to
'w=1/[\s^2^(Fo^2^)+(0.0300P)^2^+0.0000P] where P=(Fo^2^+2Fc^2^)/3'.

Automatic conversion script
Id: cif_fix_values 3143 2015-03-26 13:38:13Z robertas 
;
_cod_original_sg_symbol_H-M P2(1)/n
_cod_database_code 7010469

loop_
_symmetry_equiv_pos_as_xyz
'x, y, z'
'-x+1/2, y+1/2, -z+1/2'
'-x, -y, -z'
'x-1/2, -y-1/2, z-1/2'

loop_
_atom_site_label
_atom_site_type_symbol
_atom_site_fract_x
_atom_site_fract_y
_atom_site_fract_z
_atom_site_U_iso_or_equiv
_atom_site_adp_type
_atom_site_occupancy
_atom_site_calc_flag
_atom_site_refinement_flags
_atom_site_disorder_assembly
_atom_site_disorder_group
W1 W 0.01058(2) 0.203360(16) 0.295871(11) 0.01921(9) Uani 1 d . . .
Co1 Co 0.10398(6) 0.19428(5) 0.42473(3) 0.01745(17) Uani 1 d . . .
P1 P 0.26845(13) 0.14485(10) 0.31913(7) 0.0177(3) Uani 1 d . . .
C1 C -0.1158(6) 0.0965(5) 0.3056(3) 0.0263(14) Uani 1 d . . .
O1 O -0.1898(4) 0.0343(3) 0.3058(2) 0.0439(13) Uani 1 d . . .
C2 C 0.1497(5) 0.1923(4) 0.5098(3) 0.0262(13) Uani 1 d . . .
O2 O 0.1743(4) 0.1892(4) 0.5656(2) 0.0409(11) Uani 1 d . . .
C3 C 0.0553(6) 0.0659(4) 0.4240(3) 0.0271(14) Uani 1 d . . .
O3 O 0.0258(5) -0.0208(3) 0.4279(2) 0.0450(13) Uani 1 d . . .
O4 O 0.1522(3) 0.0811(3) 0.28609(19) 0.0220(9) Uani 1 d . . .
C4 C -0.0958(8) 0.1889(6) 0.1880(3) 0.056(2) Uani 1 d . . .
H4 H -0.1337 0.1248 0.1716 0.067 Uiso 1 calc R . .
C5 C -0.1522(6) 0.2675(6) 0.2183(4) 0.049(2) Uani 1 d . . .
H5 H -0.2339 0.2661 0.2264 0.059 Uiso 1 calc R . .
C6 C -0.0649(6) 0.3480(5) 0.2342(3) 0.0353(16) Uani 1 d . . .
H6 H -0.0770 0.4114 0.2554 0.042 Uiso 1 calc R . .
C7 C 0.0440(6) 0.3194(4) 0.2137(3) 0.0262(14) Uani 1 d . . .
H7 H 0.1174 0.3604 0.2180 0.031 Uiso 1 calc R . .
C8 C 0.0252(7) 0.2205(5) 0.1860(3) 0.0380(17) Uani 1 d . . .
H8 H 0.0839 0.1814 0.1688 0.046 Uiso 1 calc R . .
C9 C 0.3504(5) 0.1953(4) 0.2597(3) 0.0197(11) Uani 1 d . . .
C10 C 0.3704(5) 0.3015(4) 0.2534(3) 0.0227(12) Uani 1 d . . .
H10 H 0.3393 0.3493 0.2804 0.027 Uiso 1 calc R . .
C11 C 0.4342(6) 0.3389(5) 0.2088(3) 0.0310(15) Uani 1 d . . .
H11 H 0.4477 0.4117 0.2055 0.037 Uiso 1 calc R . .
C12 C 0.4788(6) 0.2689(5) 0.1687(3) 0.0341(16) Uani 1 d . . .
H12 H 0.5228 0.2937 0.1377 0.041 Uiso 1 calc R . .
C13 C 0.4586(7) 0.1626(5) 0.1744(4) 0.0401(17) Uani 1 d . . .
H13 H 0.4890 0.1147 0.1472 0.048 Uiso 1 calc R . .
C14 C 0.3941(6) 0.1260(4) 0.2197(3) 0.0286(14) Uani 1 d . . .
H14 H 0.3801 0.0533 0.2231 0.034 Uiso 1 calc R . .
C15 C 0.3781(5) 0.0562(4) 0.3691(3) 0.0227(13) Uani 1 d . . .
C16 C 0.5061(5) 0.0668(4) 0.3754(3) 0.0235(13) Uani 1 d . . .
H16 H 0.5381 0.1235 0.3551 0.028 Uiso 1 calc R . .
C17 C 0.5871(6) -0.0049(4) 0.4113(3) 0.0290(14) Uani 1 d . . .
H17 H 0.6746 0.0017 0.4153 0.035 Uiso 1 calc R . .
C18 C 0.5395(6) -0.0866(5) 0.4415(3) 0.0341(16) Uani 1 d . . .
H18 H 0.5951 -0.1352 0.4669 0.041 Uiso 1 calc R . .
C19 C 0.4128(6) -0.0982(5) 0.4353(3) 0.0313(15) Uani 1 d . . .
H19 H 0.3815 -0.1548 0.4561 0.038 Uiso 1 calc R . .
C20 C 0.3312(6) -0.0275(4) 0.3987(3) 0.0286(14) Uani 1 d . . .
H20 H 0.2437 -0.0359 0.3937 0.034 Uiso 1 calc R . .
C21 C -0.2002(7) 0.4344(6) 0.3616(4) 0.057(2) Uani 1 d . . .
H21A H -0.2765 0.4532 0.3758 0.085 Uiso 1 calc R . .
H21B H -0.2190 0.4267 0.3142 0.085 Uiso 1 calc R . .
H21C H -0.1377 0.4895 0.3745 0.085 Uiso 1 calc R . .
C22 C -0.2493(7) 0.2471(6) 0.3769(5) 0.071(3) Uani 1 d . . .
H22A H -0.3191 0.2644 0.3969 0.107 Uiso 1 calc R . .
H22B H -0.2137 0.1797 0.3936 0.107 Uiso 1 calc R . .
H22C H -0.2792 0.2427 0.3295 0.107 Uiso 1 calc R . .
C23 C -0.1327(7) 0.3489(7) 0.4684(4) 0.056(2) Uani 1 d . . .
H23A H -0.2124 0.3710 0.4777 0.084 Uiso 1 calc R . .
H23B H -0.0697 0.4030 0.4830 0.084 Uiso 1 calc R . .
H23C H -0.1057 0.2835 0.4913 0.084 Uiso 1 calc R . .
C24 C -0.1493(5) 0.3318(4) 0.3933(3) 0.0290(15) Uani 1 d . . .
C25 C -0.0272(5) 0.3016(4) 0.3733(3) 0.0223(12) Uani 1 d . . .
C26 C 0.0806(5) 0.3543(4) 0.4080(3) 0.0198(12) Uani 1 d . . .
H26 H 0.0729 0.4098 0.4368 0.024 Uiso 1 calc R . .
C27 C 0.2031(5) 0.3228(4) 0.3994(3) 0.0159(12) Uani 1 d . . .
C28 C 0.1924(5) 0.2430(4) 0.3528(3) 0.0164(12) Uani 1 d . . .
C29 C 0.3208(5) 0.3794(4) 0.4373(3) 0.0197(12) Uani 1 d . . .
C30 C 0.3225(5) 0.3945(5) 0.5094(3) 0.0288(14) Uani 1 d . . .
H30A H 0.3288 0.3263 0.5310 0.043 Uiso 1 calc R . .
H30B H 0.2454 0.4292 0.5139 0.043 Uiso 1 calc R . .
H30C H 0.3943 0.4376 0.5295 0.043 Uiso 1 calc R . .
C31 C 0.4389(5) 0.3195(4) 0.4321(3) 0.0250(13) Uani 1 d . . .
H31A H 0.4357 0.2489 0.4497 0.038 Uiso 1 calc R . .
H31B H 0.5125 0.3561 0.4570 0.038 Uiso 1 calc R . .
H31C H 0.4440 0.3150 0.3864 0.038 Uiso 1 calc R . .
C32 C 0.3216(6) 0.4875(4) 0.4037(4) 0.0330(16) Uani 1 d . . .
H32A H 0.3924 0.5288 0.4272 0.049 Uiso 1 calc R . .
H32B H 0.2436 0.5244 0.4040 0.049 Uiso 1 calc R . .
H32C H 0.3293 0.4774 0.3587 0.049 Uiso 1 calc R . .

loop_
_atom_site_aniso_label
_atom_site_aniso_U_11
_atom_site_aniso_U_22
_atom_site_aniso_U_33
_atom_site_aniso_U_23
_atom_site_aniso_U_13
_atom_site_aniso_U_12
W1 0.01720(13) 0.02103(13) 0.01813(14) 0.00071(11) 0.00121(8) -0.00400(10)
Co1 0.0173(4) 0.0184(3) 0.0174(4) 0.0003(3) 0.0055(3) -0.0012(3)
P1 0.0185(7) 0.0181(6) 0.0175(8) -0.0014(5) 0.0061(6) -0.0027(6)
C1 0.029(3) 0.031(3) 0.018(3) -0.003(2) 0.002(3) -0.003(3)
O1 0.039(3) 0.040(2) 0.057(4) -0.012(2) 0.019(3) -0.023(2)
C2 0.021(3) 0.028(3) 0.031(4) 0.000(3) 0.010(3) -0.008(3)
O2 0.045(3) 0.059(3) 0.019(3) 0.003(2) 0.007(2) -0.010(2)
C3 0.031(4) 0.036(3) 0.016(3) -0.002(3) 0.009(3) -0.002(3)
O3 0.070(4) 0.024(2) 0.045(3) 0.000(2) 0.020(3) -0.015(2)
O4 0.020(2) 0.0215(19) 0.024(2) -0.0006(16) 0.0042(17) -0.0022(16)
C4 0.076(6) 0.056(5) 0.021(4) 0.008(3) -0.021(4) -0.033(4)
C5 0.021(4) 0.077(6) 0.041(5) 0.024(4) -0.011(3) 0.007(3)
C6 0.036(4) 0.038(3) 0.030(4) 0.017(3) 0.001(3) 0.011(3)
C7 0.033(3) 0.028(3) 0.018(3) 0.008(2) 0.006(3) 0.003(3)
C8 0.061(5) 0.039(4) 0.015(3) 0.007(3) 0.010(3) 0.007(3)
C9 0.021(3) 0.018(2) 0.020(3) 0.000(2) 0.005(2) 0.002(2)
C10 0.021(3) 0.022(3) 0.026(3) 0.009(3) 0.008(2) 0.005(3)
C11 0.029(3) 0.035(3) 0.031(4) 0.009(3) 0.013(3) -0.003(3)
C12 0.027(3) 0.040(3) 0.041(4) 0.013(3) 0.019(3) 0.003(3)
C13 0.049(5) 0.043(4) 0.035(4) 0.002(3) 0.023(3) 0.014(3)
C14 0.038(4) 0.026(3) 0.025(4) 0.000(2) 0.014(3) 0.002(3)
C15 0.033(3) 0.016(3) 0.020(3) 0.000(2) 0.008(3) -0.005(2)
C16 0.026(3) 0.020(3) 0.025(4) 0.000(2) 0.008(3) -0.001(2)
C17 0.031(4) 0.027(3) 0.030(4) 0.002(3) 0.009(3) 0.005(3)
C18 0.040(4) 0.029(3) 0.031(4) 0.006(3) 0.004(3) 0.012(3)
C19 0.041(4) 0.029(3) 0.026(4) 0.005(3) 0.011(3) 0.003(3)
C20 0.033(4) 0.031(3) 0.023(4) -0.006(3) 0.009(3) -0.006(3)
C21 0.055(5) 0.060(5) 0.062(6) 0.019(4) 0.027(4) 0.036(4)
C22 0.028(4) 0.067(5) 0.132(9) -0.047(5) 0.043(5) -0.016(4)
C23 0.034(4) 0.092(6) 0.048(5) 0.008(4) 0.021(4) 0.025(4)
C24 0.011(3) 0.024(3) 0.051(5) -0.007(3) 0.004(3) 0.003(2)
C25 0.021(3) 0.018(2) 0.027(3) 0.002(3) 0.004(2) 0.002(2)
C26 0.025(3) 0.015(2) 0.021(3) 0.003(2) 0.007(2) 0.001(2)
C27 0.018(3) 0.014(2) 0.016(3) 0.000(2) 0.004(2) 0.001(2)
C28 0.014(3) 0.018(2) 0.017(3) 0.006(2) 0.003(2) -0.002(2)
C29 0.020(3) 0.013(2) 0.025(3) -0.005(2) 0.002(2) -0.005(2)
C30 0.024(3) 0.032(3) 0.027(4) -0.010(3) -0.002(3) -0.008(3)
C31 0.010(3) 0.035(3) 0.028(4) -0.007(3) 0.001(2) -0.001(2)
C32 0.023(3) 0.017(3) 0.055(5) -0.002(3) 0.000(3) -0.004(3)

loop_
_atom_type_symbol
_atom_type_description
_atom_type_scat_dispersion_real
_atom_type_scat_dispersion_imag
_atom_type_scat_source
C C 0.0033 0.0016 'International Tables Vol C Tables 4.2.6.8 and 6.1.1.4'
H H 0.0000 0.0000 'International Tables Vol C Tables 4.2.6.8 and 6.1.1.4'
O O 0.0106 0.0060 'International Tables Vol C Tables 4.2.6.8 and 6.1.1.4'
P P 0.1023 0.0942 'International Tables Vol C Tables 4.2.6.8 and 6.1.1.4'
W W -0.8490 6.8722 'International Tables Vol C Tables 4.2.6.8 and 6.1.1.4'
Co Co 0.3494 0.9721 'International Tables Vol C Tables 4.2.6.8 and 6.1.1.4'

loop_
_geom_angle_atom_site_label_1
_geom_angle_atom_site_label_2
_geom_angle_atom_site_label_3
_geom_angle
_geom_angle_site_symmetry_1
_geom_angle_site_symmetry_3
_geom_angle_publ_flag
C1 W1 C28 133.4(2) . . ?
C1 W1 C25 93.9(2) . . ?
C28 W1 C25 75.7(2) . . ?
C1 W1 O4 92.47(19) . . ?
C28 W1 O4 68.87(17) . . ?
C25 W1 O4 136.35(18) . . ?
C1 W1 C5 82.4(3) . . ?
C28 W1 C5 142.7(2) . . ?
C25 W1 C5 94.5(3) . . ?
O4 W1 C5 129.1(2) . . ?
C1 W1 C6 115.9(2) . . ?
C28 W1 C6 107.3(2) . . ?
C25 W1 C6 81.5(2) . . ?
O4 W1 C6 132.6(2) . . ?
C5 W1 C6 35.4(2) . . ?
C1 W1 C4 80.5(3) . . ?
C28 W1 C4 140.3(3) . . ?
C25 W1 C4 130.0(3) . . ?
O4 W1 C4 93.6(3) . . ?
C5 W1 C4 35.5(3) . . ?
C6 W1 C4 58.2(3) . . ?
C1 W1 C8 111.3(2) . . ?
C28 W1 C8 105.5(2) . . ?
C25 W1 C8 138.3(2) . . ?
O4 W1 C8 77.10(19) . . ?
C5 W1 C8 58.7(3) . . ?
C6 W1 C8 57.9(2) . . ?
C4 W1 C8 34.7(3) . . ?
C1 W1 C7 136.9(2) . . ?
C28 W1 C7 89.1(2) . . ?
C25 W1 C7 105.8(2) . . ?
O4 W1 C7 98.45(18) . . ?
C5 W1 C7 58.5(2) . . ?
C6 W1 C7 35.0(2) . . ?
C4 W1 C7 57.4(2) . . ?
C8 W1 C7 34.1(2) . . ?
C1 W1 Co1 89.16(17) . . ?
C28 W1 Co1 49.19(15) . . ?
C25 W1 Co1 50.14(14) . . ?
O4 W1 Co1 86.88(10) . . ?
C5 W1 Co1 143.1(2) . . ?
C6 W1 Co1 127.82(18) . . ?
C4 W1 Co1 169.62(19) . . ?
C8 W1 Co1 154.20(18) . . ?
C7 W1 Co1 132.81(15) . . ?
C1 W1 P1 119.20(17) . . ?
C28 W1 P1 37.39(14) . . ?
C25 W1 P1 111.67(15) . . ?
O4 W1 P1 32.41(9) . . ?
C5 W1 P1 143.3(2) . . ?
C6 W1 P1 121.63(18) . . ?
C4 W1 P1 114.2(2) . . ?
C8 W1 P1 85.00(18) . . ?
C7 W1 P1 88.93(16) . . ?
Co1 W1 P1 70.97(5) . . ?
C3 Co1 C2 90.7(3) . . ?
C3 Co1 C28 118.4(2) . . ?
C2 Co1 C28 132.8(2) . . ?
C3 Co1 C26 155.1(3) . . ?
C2 Co1 C26 100.6(2) . . ?
C28 Co1 C26 68.9(2) . . ?
C3 Co1 C27 156.6(2) . . ?
C2 Co1 C27 102.9(2) . . ?
C28 Co1 C27 39.3(2) . . ?
C26 Co1 C27 40.6(2) . . ?
C3 Co1 C25 116.1(2) . . ?
C2 Co1 C25 123.0(3) . . ?
C28 Co1 C25 78.7(2) . . ?
C26 Co1 C25 39.5(2) . . ?
C27 Co1 C25 72.1(2) . . ?
C3 Co1 W1 89.1(2) . . ?
C2 Co1 W1 174.11(19) . . ?
C28 Co1 W1 51.83(15) . . ?
C26 Co1 W1 77.38(16) . . ?
C27 Co1 W1 79.24(15) . . ?
C25 Co1 W1 52.21(16) . . ?
O4 P1 C28 98.1(2) . . ?
O4 P1 C15 107.9(2) . . ?
C28 P1 C15 122.1(3) . . ?
O4 P1 C9 111.3(2) . . ?
C28 P1 C9 112.3(2) . . ?
C15 P1 C9 104.8(3) . . ?
O4 P1 W1 51.27(14) . . ?
C28 P1 W1 48.44(18) . . ?
C15 P1 W1 140.1(2) . . ?
C9 P1 W1 114.31(18) . . ?
O1 C1 W1 174.5(5) . . ?
O2 C2 Co1 176.8(5) . . ?
O3 C3 Co1 175.5(5) . . ?
P1 O4 W1 96.31(17) . . ?
C8 C4 C5 108.9(6) . . ?
C8 C4 W1 74.4(4) . . ?
C5 C4 W1 71.1(4) . . ?
C6 C5 C4 106.8(7) . . ?
C6 C5 W1 73.0(4) . . ?
C4 C5 W1 73.4(4) . . ?
C5 C6 C7 108.6(6) . . ?
C5 C6 W1 71.6(4) . . ?
C7 C6 W1 75.0(3) . . ?
C8 C7 C6 107.9(6) . . ?
C8 C7 W1 72.7(3) . . ?
C6 C7 W1 70.0(3) . . ?
C7 C8 C4 107.8(6) . . ?
C7 C8 W1 73.1(4) . . ?
C4 C8 W1 70.9(4) . . ?
C14 C9 C10 119.1(5) . . ?
C14 C9 P1 119.0(4) . . ?
C10 C9 P1 121.8(4) . . ?
C11 C10 C9 121.4(6) . . ?
C10 C11 C12 119.4(6) . . ?
C13 C12 C11 119.5(6) . . ?
C12 C13 C14 120.4(6) . . ?
C9 C14 C13 120.1(6) . . ?
C16 C15 C20 119.9(5) . . ?
C16 C15 P1 121.5(4) . . ?
C20 C15 P1 118.5(5) . . ?
C17 C16 C15 120.2(5) . . ?
C16 C17 C18 119.4(6) . . ?
C19 C18 C17 120.9(6) . . ?
C18 C19 C20 120.0(6) . . ?
C19 C20 C15 119.6(6) . . ?
C21 C24 C22 109.7(6) . . ?
C21 C24 C25 110.6(5) . . ?
C22 C24 C25 112.7(5) . . ?
C21 C24 C23 105.7(6) . . ?
C22 C24 C23 104.2(6) . . ?
C25 C24 C23 113.5(5) . . ?
C26 C25 C24 114.7(5) . . ?
C26 C25 Co1 69.3(3) . . ?
C24 C25 Co1 124.0(4) . . ?
C26 C25 W1 112.8(4) . . ?
C24 C25 W1 132.3(4) . . ?
Co1 C25 W1 77.65(18) . . ?
C25 C26 C27 119.6(5) . . ?
C25 C26 Co1 71.2(3) . . ?
C27 C26 Co1 70.5(3) . . ?
C28 C27 C26 110.6(5) . . ?
C28 C27 C29 129.4(5) . . ?
C26 C27 C29 119.9(4) . . ?
C28 C27 Co1 68.9(3) . . ?
C26 C27 Co1 68.9(3) . . ?
C29 C27 Co1 131.1(4) . . ?
C27 C28 P1 146.6(4) . . ?
C27 C28 Co1 71.8(3) . . ?
P1 C28 Co1 115.2(2) . . ?
C27 C28 W1 119.1(4) . . ?
P1 C28 W1 94.2(2) . . ?
Co1 C28 W1 78.98(18) . . ?
C30 C29 C31 108.1(5) . . ?
C30 C29 C27 113.5(5) . . ?
C31 C29 C27 110.7(4) . . ?
C30 C29 C32 109.9(5) . . ?
C31 C29 C32 108.8(5) . . ?
C27 C29 C32 105.7(4) . . ?

loop_
_geom_bond_atom_site_label_1
_geom_bond_atom_site_label_2
_geom_bond_distance
_geom_bond_site_symmetry_2
_geom_bond_publ_flag
W1 C1 1.993(6) . ?
W1 C28 2.151(5) . ?
W1 C25 2.172(6) . ?
W1 O4 2.250(4) . ?
W1 C5 2.291(6) . ?
W1 C6 2.309(6) . ?
W1 C4 2.322(7) . ?
W1 C8 2.367(6) . ?
W1 C7 2.372(6) . ?
W1 Co1 2.6851(12) . ?
W1 P1 2.8666(19) . ?
Co1 C3 1.728(6) . ?
Co1 C2 1.751(6) . ?
Co1 C28 2.070(5) . ?
Co1 C26 2.086(5) . ?
Co1 C27 2.107(5) . ?
Co1 C25 2.110(5) . ?
P1 O4 1.546(4) . ?
P1 C28 1.745(5) . ?
P1 C15 1.814(6) . ?
P1 C9 1.816(6) . ?
C1 O1 1.139(7) . ?
C2 O2 1.149(7) . ?
C3 O3 1.165(7) . ?
C4 C8 1.399(11) . ?
C4 C5 1.408(11) . ?
C5 C6 1.397(10) . ?
C6 C7 1.409(9) . ?
C7 C8 1.390(8) . ?
C9 C14 1.383(8) . ?
C9 C10 1.388(7) . ?
C10 C11 1.377(8) . ?
C11 C12 1.394(9) . ?
C12 C13 1.389(9) . ?
C13 C14 1.390(9) . ?
C15 C16 1.390(8) . ?
C15 C20 1.395(8) . ?
C16 C17 1.382(8) . ?
C17 C18 1.386(8) . ?
C18 C19 1.377(9) . ?
C19 C20 1.384(8) . ?
C21 C24 1.524(8) . ?
C22 C24 1.528(9) . ?
C23 C24 1.568(10) . ?
C24 C25 1.543(8) . ?
C25 C26 1.418(7) . ?
C26 C27 1.455(7) . ?
C27 C28 1.405(7) . ?
C27 C29 1.542(7) . ?
C29 C30 1.527(8) . ?
C29 C31 1.532(7) . ?
C29 C32 1.557(7) . ?
